data_4112998
loop_
_publ_author_name
'Raymond Ziessel'
'Guillaume Pickaert'
'Franck Camerel'
'Bertrand Donnio'
'Daniel Guillon'
'Mich\`ele Cesario'
'Thierry Prang\'e'

_publ_section_title
;
 Tuning Organogels and Mesophases with Phenanthroline Ligands and Their
 Copper Complexes by Inter- to Intramolecular Hydrogen Bonds
;
_journal_name_full 'Journal of the American Chemical Society'
_journal_page_first 12403
_journal_page_last 12413
_journal_paper_doi 10.1021/ja047091a
_journal_volume 126
_journal_year 2004
_chemical_compound_source 'chemical synthesis'
_chemical_formula_moiety 'C40 H36 N4 O8 '
_chemical_formula_structural 'C40 H36 N4 O8'
_chemical_formula_sum 'C40 H36 N4 O8'
_chemical_formula_weight 700.73
_chemical_name_common ' mesomorphic phenanthroline derivative'
_chemical_name_systematic
;
   ?
;
_space_group_IT_number 2
_symmetry_cell_setting triclinic
_symmetry_space_group_name_Hall '-P 1'
_symmetry_space_group_name_H-M 'P -1'
_atom_sites_solution_hydrogens geom
_atom_sites_solution_primary direct
_atom_sites_solution_secondary difmap
_audit_creation_method SHELXL
_cell_angle_alpha 68.88(5)
_cell_angle_beta 80.04(5)
_cell_angle_gamma 79.18(5)
_cell_formula_units_Z 2
_cell_length_a 8.974(2)
_cell_length_b 12.086(2)
_cell_length_c 17.068(3)
_cell_measurement_reflns_used 12525
_cell_measurement_temperature 100(2)
_cell_measurement_theta_max 29.90
_cell_measurement_theta_min 4.28
_cell_volume 1684.9(8)
_computing_cell_refinement 'DENZO/SCALEPACK (Otwinowski, 1996)'
_computing_data_reduction 'DENZO/SCALEPACK (Otwinowski, 1996)'
_computing_molecular_graphics 'R3M  (Riche,1993)'
_computing_publication_material 'SHELX-93   (Sheldrick,1993)'
_computing_structure_refinement 'SHELXL-93 (Sheldrick, 1993)'
_computing_structure_solution 'SHELXS-86 (Sheldrick, 1990)'
_diffrn_ambient_temperature 100(2)
_diffrn_measured_fraction_theta_full 0.917
_diffrn_measured_fraction_theta_max 0.937
_diffrn_measurement_device 'MAR345 image plate system '
_diffrn_measurement_method 'screeless rotation method'
_diffrn_radiation_monochromator 'curvator miror'
_diffrn_radiation_source monochromatic
_diffrn_radiation_type synchrotron
_diffrn_radiation_wavelength 0.96600
_diffrn_reflns_av_R_equivalents 0.0000
_diffrn_reflns_av_sigmaI/netI 0.0012
_diffrn_reflns_limit_h_max 9
_diffrn_reflns_limit_h_min -9
_diffrn_reflns_limit_k_max 12
_diffrn_reflns_limit_k_min -11
_diffrn_reflns_limit_l_max 17
_diffrn_reflns_limit_l_min 0
_diffrn_reflns_number 12525
_diffrn_reflns_theta_full 29.90
_diffrn_reflns_theta_max 29.90
_diffrn_reflns_theta_min 4.28
_diffrn_standards_decay_% 0.0
_diffrn_standards_interval_count 0.0
_diffrn_standards_interval_time 120
_diffrn_standards_number 12525
_exptl_absorpt_coefficient_mu 0.097
_exptl_absorpt_correction_type none
_exptl_crystal_colour colorless
_exptl_crystal_density_diffrn 1.381
_exptl_crystal_description losange-shaped-microplate
_exptl_crystal_F_000 736
_exptl_crystal_size_max 0.1
_exptl_crystal_size_mid 0.05
_exptl_crystal_size_min 0.025
_refine_diff_density_max 0.512
_refine_diff_density_min -0.228
_refine_diff_density_rms 0.047
_refine_ls_extinction_method none
_refine_ls_goodness_of_fit_all 1.032
_refine_ls_goodness_of_fit_ref 1.032
_refine_ls_hydrogen_treatment constr
_refine_ls_matrix_type full
_refine_ls_number_parameters 475
_refine_ls_number_reflns 3504
_refine_ls_number_restraints 0
_refine_ls_restrained_S_all 1.053
_refine_ls_restrained_S_obs 1.032
_refine_ls_R_factor_all 0.0564
_refine_ls_R_factor_gt 0.0556
_refine_ls_shift/esd_mean 0.003
_refine_ls_shift/su_max -0.012
_refine_ls_structure_factor_coef Fsqd
_refine_ls_weighting_details 'w=1/[\s^2^(Fo^2^)+(0.0879P)^2^+2.0537P] where P=(Fo^2^+2Fc^2^)/3'
_refine_ls_weighting_scheme calc
_refine_ls_wR_factor_all 0.1495
_refine_ls_wR_factor_ref 0.1465
_reflns_number_gt 3504
_reflns_number_total 3506
_reflns_threshold_expression >2sigma(I)
_cod_data_source_file ja047091asi20040527_101536.cif
_cod_data_source_block meso-phen
_cod_depositor_comments
;
The following automatic conversions were performed:

'_refine_ls_weighting_scheme' value 'calc
w=1/[\s^2^(Fo^2^)+(0.0879P)^2^+2.0537P] where P=(Fo^2^+2Fc^2^)/3' was
changed to 'calc'. New tag '_refine_ls_weighting_details' was
created. The value of the new tag was set to
'w=1/[\s^2^(Fo^2^)+(0.0879P)^2^+2.0537P] where P=(Fo^2^+2Fc^2^)/3'.

Automatic conversion script
Id: cif_fix_values 3143 2015-03-26 13:38:13Z robertas 
;
_cod_original_cell_volume 1684.8(5)
_cod_database_code 4112998

loop_
_symmetry_equiv_pos_as_xyz
'x, y, z'
'-x, -y, -z'

loop_
_atom_site_aniso_label
_atom_site_aniso_U_11
_atom_site_aniso_U_22
_atom_site_aniso_U_33
_atom_site_aniso_U_23
_atom_site_aniso_U_13
_atom_site_aniso_U_12
N1 0.052(2) 0.058(2) 0.022(2) -0.0022(14) -0.0116(14) -0.006(2)
C2 0.045(2) 0.067(3) 0.019(2) -0.006(2) -0.013(2) 0.004(2)
C3 0.061(3) 0.111(4) 0.022(2) 0.000(2) -0.012(2) -0.003(3)
C4 0.044(2) 0.104(4) 0.026(2) 0.024(2) -0.012(2) -0.013(3)
C5 0.049(2) 0.058(3) 0.030(2) 0.016(2) -0.019(2) -0.016(2)
C6 0.062(3) 0.070(3) 0.047(3) 0.025(2) -0.026(2) -0.035(3)
C7 0.069(3) 0.046(2) 0.058(3) 0.013(2) -0.037(2) -0.022(2)
C8 0.054(2) 0.034(2) 0.041(2) 0.011(2) -0.025(2) -0.017(2)
C9 0.065(3) 0.031(2) 0.057(2) -0.009(2) -0.032(2) -0.007(2)
C10 0.051(2) 0.038(2) 0.046(2) -0.014(2) -0.017(2) -0.005(2)
C11 0.045(2) 0.034(2) 0.027(2) -0.006(2) -0.015(2) -0.007(2)
N12 0.044(2) 0.038(2) 0.0227(14) -0.0038(13) -0.0126(13) -0.0093(15)
C13 0.042(2) 0.035(2) 0.026(2) 0.007(2) -0.013(2) -0.014(2)
C14 0.042(2) 0.049(2) 0.025(2) 0.007(2) -0.012(2) -0.009(2)
C15 0.071(3) 0.105(4) 0.041(2) -0.033(2) -0.018(2) 0.015(3)
C16 0.046(2) 0.042(2) 0.019(2) -0.0113(15) -0.0052(14) -0.011(2)
O17 0.0459(13) 0.0397(13) 0.0178(11) -0.0076(10) -0.0105(10) -0.0025(11)
C18 0.037(2) 0.020(2) 0.022(2) -0.0012(15) -0.0109(15) -0.009(2)
O19 0.057(2) 0.0339(13) 0.0251(12) -0.0040(11) -0.0073(11) 0.0023(14)
C20 0.029(2) 0.020(2) 0.022(2) -0.0027(13) -0.0084(13) -0.0107(15)
C21 0.029(2) 0.0178(15) 0.023(2) -0.0005(13) -0.0104(13) -0.0100(14)
C22 0.027(2) 0.018(2) 0.017(2) 0.0018(13) -0.0101(13) -0.0101(14)
C23 0.027(2) 0.018(2) 0.021(2) -0.0022(13) -0.0078(13) -0.0117(14)
C24 0.030(2) 0.018(2) 0.019(2) 0.0019(13) -0.0112(13) -0.0113(14)
C25 0.033(2) 0.019(2) 0.015(2) 0.0036(13) -0.0129(13) -0.0102(15)
C26 0.035(2) 0.023(2) 0.021(2) -0.0016(13) -0.0108(13) -0.0089(14)
N27 0.0329(14) 0.0177(12) 0.0171(13) 0.0040(11) -0.0114(11) -0.0089(12)
C28 0.033(2) 0.019(2) 0.022(2) -0.0045(13) -0.0102(14) -0.0109(15)
O29 0.0344(14) 0.0247(11) 0.0233(11) -0.0015(9) -0.0099(9) -0.0114(10)
C30 0.040(2) 0.019(2) 0.0182(15) -0.0004(13) -0.0094(14) -0.0097(15)
C31 0.041(2) 0.031(2) 0.021(2) 0.0011(14) -0.0114(14) -0.014(2)
C32 0.041(2) 0.038(2) 0.028(2) -0.004(2) -0.019(2) -0.008(2)
C33 0.058(2) 0.024(2) 0.027(2) 0.0070(14) -0.021(2) -0.008(2)
C34 0.062(2) 0.025(2) 0.027(2) 0.0048(15) -0.012(2) -0.022(2)
C35 0.045(2) 0.028(2) 0.024(2) 0.0002(15) -0.0121(14) -0.016(2)
O36 0.0438(15) 0.069(2) 0.0345(13) 0.0007(12) -0.0195(12) -0.0126(13)
C37 0.063(3) 0.087(3) 0.039(2) 0.006(2) -0.021(2) -0.032(2)
O38 0.080(2) 0.0407(14) 0.0388(14) 0.0182(12) -0.0269(13) -0.0336(14)
C39 0.095(3) 0.037(2) 0.037(2) 0.018(2) -0.026(2) -0.033(2)
N40 0.0325(14) 0.0162(13) 0.0218(13) -0.0004(10) -0.0136(11) -0.0051(12)
C41 0.034(2) 0.019(2) 0.0144(14) 0.0028(12) -0.0082(13) -0.0097(14)
O42 0.0298(12) 0.0245(11) 0.0313(11) -0.0035(9) -0.0146(9) -0.0091(10)
C43 0.034(2) 0.017(2) 0.0174(14) 0.0007(12) -0.0125(13) -0.0079(14)
C44 0.035(2) 0.019(2) 0.0200(15) -0.0003(13) -0.0090(13) -0.0109(15)
C45 0.030(2) 0.025(2) 0.026(2) -0.0033(14) -0.0098(14) -0.010(2)
C46 0.033(2) 0.024(2) 0.028(2) -0.0042(14) -0.0136(14) -0.0036(15)
C47 0.037(2) 0.019(2) 0.023(2) 0.0004(13) -0.0124(14) -0.011(2)
C48 0.030(2) 0.022(2) 0.024(2) -0.0028(13) -0.0104(13) -0.0071(15)
O49 0.0257(12) 0.0283(12) 0.0572(14) -0.0100(11) -0.0114(10) -0.0081(10)
C50 0.030(2) 0.039(2) 0.079(3) -0.017(2) -0.019(2) -0.006(2)
O51 0.0368(13) 0.0183(11) 0.0475(13) -0.0003(10) -0.0160(10) -0.0111(10)
C52 0.043(2) 0.021(2) 0.051(2) 0.002(2) -0.014(2) -0.017(2)

loop_
_atom_site_label
_atom_site_type_symbol
_atom_site_fract_x
_atom_site_fract_y
_atom_site_fract_z
_atom_site_U_iso_or_equiv
_atom_site_thermal_displace_type
_atom_site_occupancy
_atom_site_calc_flag
_atom_site_refinement_flags
N1 N 0.8769(3) -0.0373(3) -0.0844(2) 0.0464(8) Uani 1 d .
C2 C 0.9764(4) -0.0689(4) -0.1408(2) 0.0465(10) Uani 1 d .
C3 C 1.0909(5) 0.0014(5) -0.1897(2) 0.0715(14) Uani 1 d .
H3 H 1.1615 -0.0247 -0.2283 0.086 Uiso 1 calc R
C4 C 1.0978(5) 0.1061(5) -0.1803(2) 0.0698(15) Uani 1 d .
H4 H 1.1731 0.1525 -0.2124 0.084 Uiso 1 calc R
C5 C 0.9916(4) 0.1449(4) -0.1221(2) 0.0513(11) Uani 1 d .
C6 C 0.9878(5) 0.2554(4) -0.1100(3) 0.0658(14) Uani 1 d .
H6 H 1.0570 0.3067 -0.1436 0.079 Uiso 1 calc R
C7 C 0.8863(5) 0.2888(4) -0.0510(3) 0.0606(12) Uani 1 d .
H7 H 0.8877 0.3614 -0.0440 0.073 Uiso 1 calc R
C8 C 0.7773(4) 0.2118(3) 0.0004(2) 0.0456(10) Uani 1 d .
C9 C 0.6714(5) 0.2402(3) 0.0645(2) 0.0497(10) Uani 1 d .
H9 H 0.6706 0.3112 0.0743 0.060 Uiso 1 calc R
C10 C 0.5706(4) 0.1632(3) 0.1120(2) 0.0435(9) Uani 1 d .
H10 H 0.5014 0.1805 0.1547 0.052 Uiso 1 calc R
C11 C 0.5732(4) 0.0578(3) 0.0952(2) 0.0350(8) Uani 1 d .
N12 N 0.6712(3) 0.0276(2) 0.0358(2) 0.0351(7) Uani 1 d .
C13 C 0.7730(4) 0.1033(3) -0.0109(2) 0.0369(9) Uani 1 d .
C14 C 0.8829(4) 0.0684(3) -0.0740(2) 0.0424(9) Uani 1 d .
C15 C 0.9630(5) -0.1821(4) -0.1532(3) 0.0721(13) Uani 1 d .
H15A H 1.0055 -0.2491 -0.1086 0.086 Uiso 1 calc R
H15B H 1.0175 -0.1830 -0.2067 0.086 Uiso 1 calc R
H15C H 0.8573 -0.1873 -0.1525 0.086 Uiso 1 calc R
C16 C 0.4610(4) -0.0275(3) 0.1408(2) 0.0348(8) Uani 1 d .
H16A H 0.3824 -0.0159 0.1050 0.042 Uiso 1 calc R
H16B H 0.5126 -0.1089 0.1525 0.042 Uiso 1 calc R
O17 O 0.3905(2) -0.0107(2) 0.21982(12) 0.0346(6) Uani 1 d .
C18 C 0.4515(4) -0.0821(3) 0.2903(2) 0.0266(8) Uani 1 d .
O19 O 0.5557(3) -0.1617(2) 0.29170(13) 0.0412(6) Uani 1 d .
C20 C 0.3791(3) -0.0521(2) 0.3665(2) 0.0233(7) Uani 1 d .
C21 C 0.4220(3) -0.1269(2) 0.4451(2) 0.0231(7) Uani 1 d .
H21 H 0.4924 -0.1952 0.4490 0.028 Uiso 1 calc R
C22 C 0.3607(3) -0.1005(2) 0.5173(2) 0.0210(7) Uani 1 d .
C23 C 0.2606(3) 0.0049(2) 0.5137(2) 0.0216(7) Uani 1 d .
C24 C 0.2161(3) 0.0776(2) 0.4337(2) 0.0225(7) Uani 1 d .
C25 C 0.2721(3) 0.0488(2) 0.3619(2) 0.0229(7) Uani 1 d .
H25 H 0.2382 0.0970 0.3102 0.027 Uiso 1 calc R
C26 C 0.2043(3) 0.0402(3) 0.5901(2) 0.0263(7) Uani 1 d .
H26A H 0.1037 0.0188 0.6117 0.032 Uiso 1 calc R
H26B H 0.2010 0.1251 0.5751 0.032 Uiso 1 calc R
H26C H 0.2721 -0.0006 0.6326 0.032 Uiso 1 calc R
N27 N 0.4092(3) -0.1833(2) 0.59554(13) 0.0235(6) Uani 1 d .
C28 C 0.3081(4) -0.2400(2) 0.6608(2) 0.0234(7) Uani 1 d .
O29 O 0.1681(2) -0.2146(2) 0.66050(11) 0.0275(5) Uani 1 d .
C30 C 0.3760(3) -0.3367(2) 0.7339(2) 0.0259(7) Uani 1 d .
C31 C 0.5200(4) -0.3383(3) 0.7547(2) 0.0314(8) Uani 1 d .
H31 H 0.5800 -0.2793 0.7218 0.038 Uiso 1 calc R
C32 C 0.5725(4) -0.4292(3) 0.8254(2) 0.0353(8) Uani 1 d .
C33 C 0.4864(4) -0.5201(3) 0.8735(2) 0.0381(9) Uani 1 d .
H33 H 0.5229 -0.5804 0.9206 0.046 Uiso 1 calc R
C34 C 0.3467(4) -0.5199(3) 0.8508(2) 0.0384(9) Uani 1 d .
C35 C 0.2891(4) -0.4275(3) 0.7819(2) 0.0325(8) Uani 1 d .
H35 H 0.1929 -0.4265 0.7682 0.039 Uiso 1 calc R
O36 O 0.7060(3) -0.4342(2) 0.85561(14) 0.0516(7) Uani 1 d .
C37 C 0.8281(5) -0.3994(4) 0.7984(2) 0.0659(13) Uani 1 d .
H37A H 0.9178 -0.4195 0.8270 0.079 Uiso 1 calc R
H37B H 0.8108 -0.3144 0.7700 0.079 Uiso 1 calc R
H37C H 0.8423 -0.4396 0.7578 0.079 Uiso 1 calc R
O38 O 0.2557(3) -0.6079(2) 0.89213(14) 0.0561(8) Uani 1 d .
C39 C 0.3161(5) -0.7090(3) 0.9601(2) 0.0590(12) Uani 1 d .
H39A H 0.2487 -0.7689 0.9791 0.071 Uiso 1 calc R
H39B H 0.3249 -0.6835 1.0060 0.071 Uiso 1 calc R
H39C H 0.4150 -0.7420 0.9403 0.071 Uiso 1 calc R
N40 N 0.1097(3) 0.1844(2) 0.42605(14) 0.0236(6) Uani 1 d .
C41 C 0.1505(3) 0.2847(2) 0.4305(2) 0.0233(7) Uani 1 d .
O42 O 0.2820(2) 0.2897(2) 0.44035(12) 0.0280(5) Uani 1 d .
C43 C 0.0282(3) 0.3892(2) 0.4203(2) 0.0228(7) Uani 1 d .
C44 C -0.1242(3) 0.3746(2) 0.4328(2) 0.0246(7) Uani 1 d .
H44 H -0.1530 0.2982 0.4541 0.029 Uiso 1 calc R
C45 C -0.2339(3) 0.4750(3) 0.4132(2) 0.0267(7) Uani 1 d .
C46 C -0.1948(3) 0.5890(3) 0.3858(2) 0.0285(7) Uani 1 d .
H46 H -0.2691 0.6558 0.3733 0.034 Uiso 1 calc R
C47 C -0.0401(3) 0.6017(2) 0.3774(2) 0.0263(7) Uani 1 d .
C48 C 0.0708(3) 0.5038(2) 0.3932(2) 0.0254(7) Uani 1 d .
H48 H 0.1732 0.5136 0.3860 0.030 Uiso 1 calc R
O49 O -0.3798(2) 0.4498(2) 0.42270(14) 0.0368(6) Uani 1 d .
C50 C -0.4925(4) 0.5467(3) 0.3861(3) 0.0483(10) Uani 1 d .
H50A H -0.5862 0.5166 0.3898 0.058 Uiso 1 calc R
H50B H -0.4577 0.5862 0.3277 0.058 Uiso 1 calc R
H50C H -0.5096 0.6026 0.4159 0.058 Uiso 1 calc R
O51 O -0.0131(2) 0.7185(2) 0.35312(13) 0.0348(6) Uani 1 d .
C52 C 0.1418(4) 0.7389(3) 0.3336(2) 0.0396(9) Uani 1 d .
H52A H 0.1465 0.8233 0.3147 0.048 Uiso 1 calc R
H52B H 0.1902 0.7075 0.2898 0.048 Uiso 1 calc R
H52C H 0.1936 0.6996 0.3832 0.048 Uiso 1 calc R
HN27 H 0.5222 -0.2272 0.6000 0.048 Uiso 1 d .
HN40 H 0.0076 0.1973 0.4000 0.048 Uiso 1 d .

loop_
_atom_type_symbol
_atom_type_description
_atom_type_scat_dispersion_real
_atom_type_scat_dispersion_imag
_atom_type_scat_source
C C 0.0033 0.0016 'International Tables Vol C Tables 4.2.6.8 and 6.1.1.4'
N N 0.0061 0.0033 'International Tables Vol C Tables 4.2.6.8 and 6.1.1.4'
O O 0.0106 0.0060 'International Tables Vol C Tables 4.2.6.8 and 6.1.1.4'
H H 0.0000 0.0000 'International Tables Vol C Tables 4.2.6.8 and 6.1.1.4'

loop_
_geom_angle_atom_site_label_1
_geom_angle_atom_site_label_2
_geom_angle_atom_site_label_3
_geom_angle
C2 N1 C14 118.5(3)
N1 C2 C3 122.2(4)
N1 C2 C15 117.2(3)
C3 C2 C15 120.5(4)
C4 C3 C2 119.9(5)
C3 C4 C5 119.9(4)
C4 C5 C14 117.0(4)
C4 C5 C6 123.6(4)
C14 C5 C6 119.4(4)
C7 C6 C5 122.2(4)
C6 C7 C8 119.8(4)
C13 C8 C9 117.2(3)
C13 C8 C7 120.4(4)
C9 C8 C7 122.4(4)
C10 C9 C8 119.9(3)
C9 C10 C11 118.8(4)
N12 C11 C10 123.2(3)
N12 C11 C16 114.7(3)
C10 C11 C16 122.0(3)
C11 N12 C13 118.2(3)
N12 C13 C8 122.6(3)
N12 C13 C14 118.1(3)
C8 C13 C14 119.2(3)
N1 C14 C5 122.5(4)
N1 C14 C13 118.5(3)
C5 C14 C13 119.0(4)
O17 C16 C11 111.6(2)
C18 O17 C16 117.2(3)
O19 C18 O17 123.5(3)
O19 C18 C20 123.4(3)
O17 C18 C20 113.1(3)
C25 C20 C21 119.1(3)
C25 C20 C18 122.3(2)
C21 C20 C18 118.6(3)
C22 C21 C20 120.5(3)
C21 C22 C23 121.5(2)
C21 C22 N27 116.8(3)
C23 C22 N27 121.6(2)
C22 C23 C24 116.8(3)
C22 C23 C26 122.2(2)
C24 C23 C26 121.1(3)
C25 C24 C23 121.8(3)
C25 C24 N40 118.6(2)
C23 C24 N40 119.6(2)
C24 C25 C20 120.2(2)
C28 N27 C22 121.9(2)
O29 C28 N27 122.9(2)
O29 C28 C30 121.0(2)
N27 C28 C30 116.2(3)
C35 C30 C31 120.0(3)
C35 C30 C28 117.3(3)
C31 C30 C28 122.7(2)
C32 C31 C30 119.1(3)
O36 C32 C33 114.7(3)
O36 C32 C31 124.1(3)
C33 C32 C31 121.2(3)
C34 C33 C32 119.3(3)
O38 C34 C33 123.8(3)
O38 C34 C35 115.6(3)
C33 C34 C35 120.6(3)
C30 C35 C34 119.8(3)
C37 O36 C32 117.7(3)
C34 O38 C39 117.1(3)
C41 N40 C24 122.0(2)
O42 C41 N40 122.0(3)
O42 C41 C43 122.0(2)
N40 C41 C43 116.0(2)
C44 C43 C48 120.3(3)
C44 C43 C41 121.0(2)
C48 C43 C41 118.6(3)
C43 C44 C45 119.3(2)
O49 C45 C46 124.4(3)
O49 C45 C44 114.2(2)
C46 C45 C44 121.4(3)
C45 C46 C47 118.3(3)
C48 C47 O51 124.7(3)
C48 C47 C46 121.2(3)
O51 C47 C46 114.0(3)
C47 C48 C43 119.3(3)
C45 O49 C50 117.0(2)
C47 O51 C52 116.9(2)

loop_
_geom_bond_atom_site_label_1
_geom_bond_atom_site_label_2
_geom_bond_distance
N1 C2 1.307(5)
N1 C14 1.364(5)
C2 C3 1.412(6)
C2 C15 1.487(6)
C3 C4 1.345(7)
C4 C5 1.398(6)
C5 C14 1.412(5)
C5 C6 1.416(6)
C6 C7 1.358(6)
C7 C8 1.431(5)
C8 C13 1.401(5)
C8 C9 1.417(5)
C9 C10 1.363(5)
C10 C11 1.397(5)
C11 N12 1.332(4)
C11 C16 1.490(4)
N12 C13 1.358(4)
C13 C14 1.454(5)
C16 O17 1.454(4)
O17 C18 1.339(3)
C18 O19 1.205(4)
C18 C20 1.484(4)
C20 C25 1.389(4)
C20 C21 1.393(4)
C21 C22 1.381(4)
C22 C23 1.402(4)
C22 N27 1.431(3)
C23 C24 1.409(4)
C23 C26 1.494(4)
C24 C25 1.381(4)
C24 N40 1.433(4)
N27 C28 1.367(4)
C28 O29 1.236(4)
C28 C30 1.496(4)
C30 C35 1.391(4)
C30 C31 1.393(4)
C31 C32 1.389(4)
C32 O36 1.366(4)
C32 C33 1.388(4)
C33 C34 1.375(5)
C34 O38 1.372(4)
C34 C35 1.394(4)
O36 C37 1.356(4)
O38 C39 1.442(4)
N40 C41 1.361(4)
C41 O42 1.237(3)
C41 C43 1.489(4)
C43 C44 1.382(4)
C43 C48 1.399(4)
C44 C45 1.388(4)
C45 O49 1.369(3)
C45 C46 1.379(4)
C46 C47 1.402(4)
C47 C48 1.373(4)
C47 O51 1.376(3)
O49 C50 1.426(4)
O51 C52 1.419(4)

loop_
_cod_related_entry_id
_cod_related_entry_database
_cod_related_entry_code
1 ChemSpider 9483504
